data_4110852
loop_
_publ_author_name
'Jun Huang'
'Shuang Chen'
'Ilia A. Guzei'
'Lian Yu'

_publ_contact_author_address
;
Department of Chemistry
University of Wisconsin-Madison
1101 University Ave
Madison, WI  53706
USA
;
_publ_contact_author_email iguzei@chem.wisc.edu
_publ_contact_author_fax 608-262-0381
_publ_contact_author_name
;
Guzei, Ilia A. 
;
_publ_contact_author_phone 608-263-4694
_publ_section_title
;
 Discovery of a Solid Solution of Enantiomers in a Racemate-Forming System
 by Seeding
;
_journal_name_full 'Journal of the American Chemical Society'
_journal_page_first 11985
_journal_page_last 11992
_journal_paper_doi 10.1021/ja063450l
_journal_volume 128
_journal_year 2006
_chemical_formula_moiety 'C18 H27 N O2 S'
_chemical_formula_sum 'C18 H27 N O2 S'
_chemical_formula_weight 321.47
_chemical_name_systematic
; 
 ? 
;
_space_group_IT_number 14
_symmetry_cell_setting monoclinic
_symmetry_Int_Tables_number 14
_symmetry_space_group_name_Hall '-P 2yn'
_symmetry_space_group_name_H-M 'P 1 21/n 1'
_atom_sites_solution_hydrogens geom
_atom_sites_solution_primary direct
_atom_sites_solution_secondary difmap
_audit_creation_method
;
manual editing of the CIF file 
created by SHELXTL Ver. 6.10
and processed with modiCIfer-09152005. 
;
_cell_angle_alpha 90.00
_cell_angle_beta 93.331(2)
_cell_angle_gamma 90.00
_cell_formula_units_Z 4
_cell_length_a 9.2106(7)
_cell_length_b 10.9363(7)
_cell_length_c 17.6476(8)
_cell_measurement_reflns_used 2
_cell_measurement_temperature 100(2)
_cell_measurement_theta_max 26.45
_cell_measurement_theta_min 2.19
_cell_volume 1774.64(19)
_computing_cell_refinement 'SAINT Ver. 6.22  (Bruker-AXS, 2003)'
_computing_data_collection 'SMART Ver. 5.622 (Bruker-AXS, 2003)'
_computing_data_reduction 'SAINT Ver. 6.22'
_computing_molecular_graphics 'SHELXTL Ver. 6.10'
_computing_publication_material 'SHELXTL Ver. 6.10'
_computing_structure_refinement 'SHELXTL Ver. 6.10'
_computing_structure_solution 'SHELXTL Ver. 6.10 (Bruker-AXS, 2003)'
_diffrn_ambient_temperature 100(2)
_diffrn_measured_fraction_theta_full 0.998
_diffrn_measured_fraction_theta_max 0.998
_diffrn_measurement_device_type 'Bruker CCD-1000 area detector'
_diffrn_measurement_method '0.30\% \w scans'
_diffrn_radiation_monochromator graphite
_diffrn_radiation_source 'fine-focus sealed tube'
_diffrn_radiation_type Mo-K\a
_diffrn_radiation_wavelength 0.71073
_diffrn_reflns_av_R_equivalents 0.0000
_diffrn_reflns_av_sigmaI/netI 0.0415
_diffrn_reflns_limit_h_max 11
_diffrn_reflns_limit_h_min -11
_diffrn_reflns_limit_k_max 13
_diffrn_reflns_limit_k_min -13
_diffrn_reflns_limit_l_max 22
_diffrn_reflns_limit_l_min -22
_diffrn_reflns_number 20549
_diffrn_reflns_theta_full 26.45
_diffrn_reflns_theta_max 26.45
_diffrn_reflns_theta_min 2.19
_diffrn_standards_number 0
_exptl_absorpt_coefficient_mu 0.189
_exptl_absorpt_correction_T_max 0.9436
_exptl_absorpt_correction_T_min 0.9247
_exptl_absorpt_correction_type multi-scan
_exptl_absorpt_process_details
;
SADABS  (Bruker-AXS, 2003)
;
_exptl_crystal_colour colorless
_exptl_crystal_density_diffrn 1.203
_exptl_crystal_description block
_exptl_crystal_F_000 696
_exptl_crystal_size_max 0.42
_exptl_crystal_size_mid 0.34
_exptl_crystal_size_min 0.31
_refine_diff_density_max 1.307
_refine_diff_density_min -1.513
_refine_diff_density_rms 0.072
_refine_ls_extinction_method none
_refine_ls_goodness_of_fit_ref 1.012
_refine_ls_hydrogen_treatment constr
_refine_ls_matrix_type full
_refine_ls_number_parameters 216
_refine_ls_number_reflns 20549
_refine_ls_number_restraints 5
_refine_ls_restrained_S_all 1.018
_refine_ls_R_factor_all 0.0847
_refine_ls_R_factor_gt 0.0631
_refine_ls_shift/su_max 0.001
_refine_ls_shift/su_mean 0.000
_refine_ls_structure_factor_coef Fsqd
_refine_ls_weighting_details 'calc w=1/[\s^2^(Fo^2^)+(0.0675P)^2^+2.7611P] where P=(Fo^2^+2Fc^2^)/3'
_refine_ls_weighting_scheme calc
_refine_ls_wR_factor_gt 0.1542
_refine_ls_wR_factor_ref 0.1681
_reflns_number_gt 15216
_reflns_number_total 20549
_reflns_threshold_expression I>2\s(I)
_cod_data_source_file ja063450lsi20060620_115054.cif
_cod_data_source_block yu1_twin
_cod_original_sg_symbol_Hall '-P 2yn      '
_cod_original_sg_symbol_H-M 'P 1 21/n 1 '
_cod_database_code 4110852

loop_
_symmetry_equiv_pos_as_xyz
'x, y, z'
'-x+1/2, y+1/2, -z+1/2'
'-x, -y, -z'
'x-1/2, -y-1/2, z-1/2'

loop_
_atom_site_label
_atom_site_type_symbol
_atom_site_fract_x
_atom_site_fract_y
_atom_site_fract_z
_atom_site_U_iso_or_equiv
_atom_site_adp_type
_atom_site_occupancy
_atom_site_symmetry_multiplicity
_atom_site_calc_flag
_atom_site_refinement_flags
_atom_site_disorder_assembly
_atom_site_disorder_group
N3 N 0.33350(12) 0.89822(9) 0.18596(6) 0.0304(3) Uani 1 1 d D . .
H1N H 0.3471 0.9778 0.1876 0.036 Uiso 0.5689(15) 1 calc PR A 1
H2N H 0.3064 0.9754 0.1855 0.036 Uiso 0.4311(15) 1 calc PR A 2
S1 S 0.34888(5) 0.66971(3) 0.22579(2) 0.04823(14) Uani 1 1 d D . .
O4 O 0.3192(3) 0.89157(18) 0.05958(10) 0.0400(5) Uani 0.5689(15) 1 d PD A 1
C4 C 0.3223(3) 0.83823(16) 0.12002(11) 0.0271(7) Uani 0.5689(15) 1 d PD A 1
C5 C 0.3154(2) 0.69926(16) 0.12875(10) 0.0218(4) Uani 0.5689(15) 1 d PD A 1
H5 H 0.2111 0.6770 0.1172 0.026 Uiso 0.5689(15) 1 calc PR A 1
O4A O 0.4106(3) 0.8950(3) 0.06166(13) 0.0400(5) Uani 0.4311(15) 1 d PD A 2
C4A C 0.3841(4) 0.8492(2) 0.12269(12) 0.0271(7) Uani 0.4311(15) 1 d PD A 2
C5A C 0.4150(3) 0.71311(19) 0.13769(11) 0.0218(4) Uani 0.4311(15) 1 d PD A 2
H5A H 0.5228 0.7119 0.1485 0.026 Uiso 0.4311(15) 1 calc PR A 2
C2 C 0.32242(16) 0.82760(11) 0.25454(8) 0.0336(3) Uani 1 1 d . A .
H2A H 0.2257 0.8384 0.2753 0.040 Uiso 1 1 calc R . .
H2B H 0.3982 0.8525 0.2936 0.040 Uiso 1 1 calc R . .
C6 C 0.39620(18) 0.63548(11) 0.07216(8) 0.0395(4) Uani 1 1 d D . .
H6A H 0.4974 0.6664 0.0748 0.047 Uiso 0.50 1 calc PR A 1
H6B H 0.3522 0.6550 0.0211 0.047 Uiso 0.50 1 calc PR A 1
H6C H 0.4728 0.6572 0.0375 0.047 Uiso 0.50 1 calc PR A 2
H6D H 0.3018 0.6569 0.0458 0.047 Uiso 0.50 1 calc PR A 2
O10 O 0.40908(9) 0.12177(7) 0.11310(5) 0.0270(2) Uani 1 1 d . A .
H2 H 0.3391 0.0875 0.0889 0.040 Uiso 1 1 calc R . .
C7 C 0.39933(14) 0.49818(10) 0.08191(7) 0.0253(3) Uani 1 1 d . A .
C8 C 0.29298(14) 0.42635(11) 0.04639(7) 0.0252(3) Uani 1 1 d . . .
H8 H 0.2180 0.4651 0.0159 0.030 Uiso 1 1 calc R A .
C9 C 0.29036(13) 0.29886(10) 0.05318(7) 0.0219(3) Uani 1 1 d . A .
C10 C 0.40470(12) 0.24601(10) 0.09888(7) 0.0193(3) Uani 1 1 d . . .
C11 C 0.51606(13) 0.31520(10) 0.13556(7) 0.0202(3) Uani 1 1 d . A .
C12 C 0.50961(14) 0.44189(11) 0.12575(7) 0.0243(3) Uani 1 1 d . . .
H12 H 0.5835 0.4912 0.1500 0.029 Uiso 1 1 calc R A .
C13 C 0.64041(13) 0.25598(12) 0.18477(7) 0.0269(3) Uani 1 1 d . . .
C14 C 0.72000(16) 0.15957(14) 0.13904(9) 0.0427(4) Uani 1 1 d . A .
H14A H 0.8042 0.1286 0.1697 0.064 Uiso 1 1 calc R . .
H14B H 0.7528 0.1969 0.0925 0.064 Uiso 1 1 calc R . .
H14C H 0.6536 0.0918 0.1258 0.064 Uiso 1 1 calc R . .
C15 C 0.58113(16) 0.19682(13) 0.25529(8) 0.0370(3) Uani 1 1 d . A .
H15A H 0.6614 0.1596 0.2861 0.056 Uiso 1 1 calc R . .
H15B H 0.5100 0.1337 0.2397 0.056 Uiso 1 1 calc R . .
H15C H 0.5341 0.2593 0.2852 0.056 Uiso 1 1 calc R . .
C16 C 0.75390(16) 0.35114(14) 0.21271(9) 0.0456(4) Uani 1 1 d . A .
H16A H 0.7078 0.4120 0.2442 0.068 Uiso 1 1 calc R . .
H16B H 0.7938 0.3917 0.1690 0.068 Uiso 1 1 calc R . .
H16C H 0.8326 0.3104 0.2428 0.068 Uiso 1 1 calc R . .
C17 C 0.16926(14) 0.22309(12) 0.01190(7) 0.0287(3) Uani 1 1 d . . .
C18 C 0.08884(16) 0.14246(14) 0.06767(8) 0.0415(4) Uani 1 1 d . A .
H18A H 0.0523 0.1937 0.1079 0.062 Uiso 1 1 calc R . .
H18B H 0.1560 0.0812 0.0901 0.062 Uiso 1 1 calc R . .
H18C H 0.0071 0.1012 0.0404 0.062 Uiso 1 1 calc R . .
C19 C 0.23228(15) 0.14291(12) -0.05007(7) 0.0328(3) Uani 1 1 d . A .
H19A H 0.1539 0.0952 -0.0758 0.049 Uiso 1 1 calc R . .
H19B H 0.3054 0.0873 -0.0268 0.049 Uiso 1 1 calc R . .
H19C H 0.2776 0.1953 -0.0871 0.049 Uiso 1 1 calc R . .
C20 C 0.05356(17) 0.30522(15) -0.02814(10) 0.0514(5) Uani 1 1 d . A .
H20A H -0.0212 0.2542 -0.0542 0.077 Uiso 1 1 calc R . .
H20B H 0.0992 0.3571 -0.0653 0.077 Uiso 1 1 calc R . .
H20C H 0.0088 0.3568 0.0095 0.077 Uiso 1 1 calc R . .

loop_
_atom_site_aniso_label
_atom_site_aniso_U_11
_atom_site_aniso_U_22
_atom_site_aniso_U_33
_atom_site_aniso_U_23
_atom_site_aniso_U_13
_atom_site_aniso_U_12
N3 0.0411(7) 0.0129(5) 0.0376(7) -0.0023(5) 0.0062(5) 0.0013(5)
S1 0.0902(3) 0.01690(16) 0.0414(2) 0.00012(15) 0.0360(2) -0.00390(19)
O4 0.0761(15) 0.0173(6) 0.0244(7) 0.0026(5) -0.0163(11) 0.0077(12)
C4 0.039(2) 0.0120(7) 0.0283(9) -0.0007(6) -0.0189(11) -0.0042(10)
C5 0.0289(10) 0.0130(8) 0.0224(9) 0.0007(6) -0.0082(9) -0.0050(9)
O4A 0.0761(15) 0.0173(6) 0.0244(7) 0.0026(5) -0.0163(11) 0.0077(12)
C4A 0.039(2) 0.0120(7) 0.0283(9) -0.0007(6) -0.0189(11) -0.0042(10)
C5A 0.0289(10) 0.0130(8) 0.0224(9) 0.0007(6) -0.0082(9) -0.0050(9)
C2 0.0455(8) 0.0175(6) 0.0397(9) -0.0031(6) 0.0188(7) -0.0017(6)
C6 0.0659(10) 0.0159(6) 0.0393(9) 0.0042(6) 0.0248(8) 0.0042(6)
O10 0.0328(5) 0.0143(4) 0.0336(5) 0.0022(4) 0.0002(4) -0.0036(4)
C7 0.0397(8) 0.0143(6) 0.0231(7) 0.0015(5) 0.0117(6) 0.0023(6)
C8 0.0312(7) 0.0231(6) 0.0215(7) 0.0025(5) 0.0038(5) 0.0097(6)
C9 0.0237(6) 0.0207(6) 0.0220(7) -0.0018(5) 0.0062(5) 0.0011(5)
C10 0.0240(6) 0.0120(5) 0.0228(7) 0.0004(5) 0.0099(5) 0.0011(5)
C11 0.0223(6) 0.0192(6) 0.0197(7) -0.0019(5) 0.0075(5) 0.0000(5)
C12 0.0298(7) 0.0184(6) 0.0254(7) -0.0057(5) 0.0080(6) -0.0074(5)
C13 0.0246(7) 0.0282(7) 0.0273(7) -0.0025(6) -0.0031(6) 0.0029(6)
C14 0.0320(8) 0.0555(10) 0.0401(9) -0.0061(8) -0.0026(7) 0.0203(7)
C15 0.0454(9) 0.0368(8) 0.0282(8) 0.0024(6) -0.0040(7) 0.0034(7)
C16 0.0341(9) 0.0514(10) 0.0496(10) 0.0000(8) -0.0122(7) -0.0067(7)
C17 0.0247(7) 0.0303(7) 0.0304(8) -0.0039(6) -0.0027(6) 0.0002(6)
C18 0.0314(8) 0.0553(10) 0.0382(9) -0.0113(7) 0.0058(7) -0.0164(7)
C19 0.0406(8) 0.0315(7) 0.0258(7) -0.0033(6) -0.0014(6) -0.0065(6)
C20 0.0392(9) 0.0536(10) 0.0587(11) -0.0122(8) -0.0185(8) 0.0128(8)

loop_
_atom_type_symbol
_atom_type_description
_atom_type_scat_dispersion_real
_atom_type_scat_dispersion_imag
_atom_type_scat_source
C C 0.0033 0.0016 'International Tables Vol C Tables 4.2.6.8 and 6.1.1.4'
H H 0.0000 0.0000 'International Tables Vol C Tables 4.2.6.8 and 6.1.1.4'
N N 0.0061 0.0033 'International Tables Vol C Tables 4.2.6.8 and 6.1.1.4'
O O 0.0106 0.0060 'International Tables Vol C Tables 4.2.6.8 and 6.1.1.4'
S S 0.1246 0.1234 'International Tables Vol C Tables 4.2.6.8 and 6.1.1.4'

loop_
_geom_angle_atom_site_label_1
_geom_angle_atom_site_label_2
_geom_angle_atom_site_label_3
_geom_angle
_geom_angle_publ_flag
C4 N3 C4A 25.06(17) ?
C4 N3 C2 117.53(12) ?
C4A N3 C2 121.81(14) ?
C4 N3 H1N 121.2 ?
C4A N3 H1N 111.4 ?
C2 N3 H1N 121.2 ?
C4 N3 H2N 117.1 ?
C4A N3 H2N 119.1 ?
C2 N3 H2N 119.1 ?
H1N N3 H2N 24.7 ?
C5 S1 C5A 30.80(11) yes
C5 S1 C2 94.51(7) yes
C5A S1 C2 92.81(8) yes
O4 C4 N3 121.76(18) ?
O4 C4 C5 124.53(17) ?
N3 C4 C5 113.71(15) ?
C6 C5 C4 112.37(16) ?
C6 C5 S1 120.88(12) ?
C4 C5 S1 106.01(12) ?
C6 C5 H5 105.5 ?
C4 C5 H5 105.5 ?
S1 C5 H5 105.5 ?
O4A C4A N3 131.5(2) ?
O4A C4A C5A 120.2(2) ?
N3 C4A C5A 108.20(18) ?
C6 C5A C4A 114.92(17) ?
C6 C5A S1 121.18(14) ?
C4A C5A S1 110.01(15) ?
C6 C5A H5A 102.6 ?
C4A C5A H5A 102.6 ?
S1 C5A H5A 102.6 ?
N3 C2 S1 104.87(9) ?
N3 C2 H2A 110.8 ?
S1 C2 H2A 110.8 ?
N3 C2 H2B 110.8 ?
S1 C2 H2B 110.8 ?
H2A C2 H2B 108.8 ?
C5A C6 C5 37.67(14) ?
C5A C6 C7 119.65(14) ?
C5 C6 C7 113.86(12) ?
C5A C6 H6A 72.1 ?
C5 C6 H6A 108.8 ?
C7 C6 H6A 108.8 ?
C5A C6 H6B 129.0 ?
C5 C6 H6B 108.8 ?
C7 C6 H6B 108.8 ?
H6A C6 H6B 107.7 ?
C5A C6 H6C 107.4 ?
C5 C6 H6C 136.1 ?
C7 C6 H6C 107.4 ?
H6A C6 H6C 40.8 ?
H6B C6 H6C 69.8 ?
C5A C6 H6D 107.4 ?
C5 C6 H6D 74.8 ?
C7 C6 H6D 107.4 ?
H6A C6 H6D 137.7 ?
H6B C6 H6D 38.7 ?
H6C C6 H6D 106.9 ?
C10 O10 H2 109.5 ?
C8 C7 C12 118.67(11) ?
C8 C7 C6 120.41(12) ?
C12 C7 C6 120.91(12) ?
C7 C8 C9 122.97(11) ?
C7 C8 H8 118.5 ?
C9 C8 H8 118.5 ?
C8 C9 C10 116.14(11) ?
C8 C9 C17 120.77(11) ?
C10 C9 C17 123.09(10) ?
O10 C10 C11 115.72(10) ?
O10 C10 C9 121.27(10) ?
C11 C10 C9 122.94(10) ?
C12 C11 C10 116.95(11) ?
C12 C11 C13 120.80(11) ?
C10 C11 C13 122.25(10) ?
C7 C12 C11 122.31(11) ?
C7 C12 H12 118.8 ?
C11 C12 H12 118.8 ?
C15 C13 C16 107.07(11) ?
C15 C13 C14 109.87(11) ?
C16 C13 C14 107.25(11) ?
C15 C13 C11 110.34(10) ?
C16 C13 C11 111.48(11) ?
C14 C13 C11 110.71(10) ?
C13 C14 H14A 109.5 ?
C13 C14 H14B 109.5 ?
H14A C14 H14B 109.5 ?
C13 C14 H14C 109.5 ?
H14A C14 H14C 109.5 ?
H14B C14 H14C 109.5 ?
C13 C15 H15A 109.5 ?
C13 C15 H15B 109.5 ?
H15A C15 H15B 109.5 ?
C13 C15 H15C 109.5 ?
H15A C15 H15C 109.5 ?
H15B C15 H15C 109.5 ?
C13 C16 H16A 109.5 ?
C13 C16 H16B 109.5 ?
H16A C16 H16B 109.5 ?
C13 C16 H16C 109.5 ?
H16A C16 H16C 109.5 ?
H16B C16 H16C 109.5 ?
C20 C17 C9 111.58(11) ?
C20 C17 C19 106.64(11) ?
C9 C17 C19 110.48(10) ?
C20 C17 C18 106.38(12) ?
C9 C17 C18 111.57(11) ?
C19 C17 C18 110.01(11) ?
C17 C18 H18A 109.5 ?
C17 C18 H18B 109.5 ?
H18A C18 H18B 109.5 ?
C17 C18 H18C 109.5 ?
H18A C18 H18C 109.5 ?
H18B C18 H18C 109.5 ?
C17 C19 H19A 109.5 ?
C17 C19 H19B 109.5 ?
H19A C19 H19B 109.5 ?
C17 C19 H19C 109.5 ?
H19A C19 H19C 109.5 ?
H19B C19 H19C 109.5 ?
C17 C20 H20A 109.5 ?
C17 C20 H20B 109.5 ?
H20A C20 H20B 109.5 ?
C17 C20 H20C 109.5 ?
H20A C20 H20C 109.5 ?
H20B C20 H20C 109.5 ?

loop_
_geom_bond_atom_site_label_1
_geom_bond_atom_site_label_2
_geom_bond_distance
_geom_bond_publ_flag
N3 C4 1.3346(19) ?
N3 C4A 1.346(2) ?
N3 C2 1.4442(17) ?
N3 H1N 0.8800 ?
N3 H2N 0.8800 ?
S1 C5 1.7523(17) yes
S1 C5A 1.7673(19) yes
S1 C2 1.8201(12) yes
O4 C4 1.215(2) ?
C4 C5 1.529(2) ?
C5 C6 1.458(2) ?
C5 H5 1.0000 ?
O4A C4A 1.225(2) ?
C4A C5A 1.536(2) ?
C5A C6 1.437(2) ?
C5A H5A 1.0000 ?
C2 H2A 0.9900 ?
C2 H2B 0.9900 ?
C6 C7 1.5115(16) ?
C6 H6A 0.9900 ?
C6 H6B 0.9900 ?
C6 H6C 0.9900 ?
C6 H6D 0.9900 ?
O10 C10 1.3818(13) ?
O10 H2 0.8400 ?
C7 C8 1.3778(17) ?
C7 C12 1.3848(17) ?
C8 C9 1.3997(16) ?
C8 H8 0.9500 ?
C9 C10 1.4124(16) ?
C9 C17 1.5386(17) ?
C10 C11 1.4023(16) ?
C11 C12 1.3972(15) ?
C11 C13 1.5395(17) ?
C12 H12 0.9500 ?
C13 C15 1.5312(18) ?
C13 C16 1.5359(18) ?
C13 C14 1.5393(18) ?
C14 H14A 0.9800 ?
C14 H14B 0.9800 ?
C14 H14C 0.9800 ?
C15 H15A 0.9800 ?
C15 H15B 0.9800 ?
C15 H15C 0.9800 ?
C16 H16A 0.9800 ?
C16 H16B 0.9800 ?
C16 H16C 0.9800 ?
C17 C20 1.5343(19) ?
C17 C19 1.5412(18) ?
C17 C18 1.5426(19) ?
C18 H18A 0.9800 ?
C18 H18B 0.9800 ?
C18 H18C 0.9800 ?
C19 H19A 0.9800 ?
C19 H19B 0.9800 ?
C19 H19C 0.9800 ?
C20 H20A 0.9800 ?
C20 H20B 0.9800 ?
C20 H20C 0.9800 ?

loop_
_geom_hbond_atom_site_label_D
_geom_hbond_atom_site_label_H
_geom_hbond_atom_site_label_A
_geom_hbond_distance_DH
_geom_hbond_distance_HA
_geom_hbond_distance_DA
_geom_hbond_angle_DHA
_geom_hbond_site_symmetry_A
N3 H1N O10 0.88 2.15 2.8670(13) 138.3 1_565
O10 H2 O4 0.84 2.21 2.797(2) 127.1 1_545

loop_
_geom_torsion_atom_site_label_1
_geom_torsion_atom_site_label_2
_geom_torsion_atom_site_label_3
_geom_torsion_atom_site_label_4
_geom_torsion
C4A N3 C4 O4 -78.9(4)
C2 N3 C4 O4 174.3(2)
C4A N3 C4 C5 100.5(4)
C2 N3 C4 C5 -6.3(3)
O4 C4 C5 C6 37.9(3)
N3 C4 C5 C6 -141.51(19)
O4 C4 C5 S1 172.0(2)
N3 C4 C5 S1 -7.4(2)
C5A S1 C5 C6 55.44(16)
C2 S1 C5 C6 143.37(15)
C5A S1 C5 C4 -73.8(2)
C2 S1 C5 C4 14.10(16)
C4 N3 C4A O4A 98.0(5)
C2 N3 C4A O4A -174.4(3)
C4 N3 C4A C5A -84.5(4)
C2 N3 C4A C5A 3.1(3)
O4A C4A C5A C6 -33.0(4)
N3 C4A C5A C6 149.2(2)
O4A C4A C5A S1 -173.9(3)
N3 C4A C5A S1 8.2(3)
C5 S1 C5A C6 -56.94(16)
C2 S1 C5A C6 -151.0(2)
C5 S1 C5A C4A 81.2(3)
C2 S1 C5A C4A -12.9(2)
C4 N3 C2 S1 16.20(19)
C4A N3 C2 S1 -12.3(2)
C5 S1 C2 N3 -17.15(12)
C5A S1 C2 N3 13.66(13)
C4A C5A C6 C5 -78.7(3)
S1 C5A C6 C5 57.57(16)
C4A C5A C6 C7 -170.05(19)
S1 C5A C6 C7 -33.8(3)
C4 C5 C6 C5A 68.4(2)
S1 C5 C6 C5A -58.07(16)
C4 C5 C6 C7 176.54(15)
S1 C5 C6 C7 50.1(2)
C5A C6 C7 C8 132.04(18)
C5 C6 C7 C8 90.13(17)
C5A C6 C7 C12 -48.8(2)
C5 C6 C7 C12 -90.69(16)
C12 C7 C8 C9 0.67(18)
C6 C7 C8 C9 179.87(11)
C7 C8 C9 C10 -0.28(17)
C7 C8 C9 C17 -179.70(11)
C8 C9 C10 O10 176.41(10)
C17 C9 C10 O10 -4.18(17)
C8 C9 C10 C11 -0.34(17)
C17 C9 C10 C11 179.07(11)
O10 C10 C11 C12 -176.38(10)
C9 C10 C11 C12 0.54(17)
O10 C10 C11 C13 3.47(16)
C9 C10 C11 C13 -179.62(11)
C8 C7 C12 C11 -0.45(18)
C6 C7 C12 C11 -179.65(11)
C10 C11 C12 C7 -0.13(17)
C13 C11 C12 C7 -179.98(11)
C12 C11 C13 C15 113.97(12)
C10 C11 C13 C15 -65.87(14)
C12 C11 C13 C16 -4.87(16)
C10 C11 C13 C16 175.29(12)
C12 C11 C13 C14 -124.18(13)
C10 C11 C13 C14 55.98(15)
C8 C9 C17 C20 -5.19(17)
C10 C9 C17 C20 175.43(12)
C8 C9 C17 C19 113.26(13)
C10 C9 C17 C19 -66.12(15)
C8 C9 C17 C18 -124.04(13)
C10 C9 C17 C18 56.58(16)
